data_7014237
loop_
_publ_author_name
'Bavarian, Neda'
'Baird, Michael C.'

_publ_section_title
;
 Synthesis of the new, weakly coordinating anions [RB(C6F5)3]- (R =
 CH2Me, CHMe2, CH2CMe3); utilization of [HNMe2Ph][Me3CCH2B(C6F5)3] to
 activate zirconocene catalysts for propylene polymerization.
;
_journal_issue 24
_journal_name_full 'Dalton transactions (Cambridge, England : 2003)'
_journal_page_first 4089
_journal_page_last 4091
_journal_paper_doi 10.1039/b410941d
_journal_year 2004
_chemical_formula_sum 'C42 H29 B F15 P'
_chemical_formula_weight 860.43
_chemical_name_systematic
;
?
;
_space_group_IT_number 33
_symmetry_cell_setting orthorhombic
_symmetry_space_group_name_Hall 'P 2c -2n'
_symmetry_space_group_name_H-M 'P n a 21'
_atom_sites_solution_hydrogens geom
_atom_sites_solution_primary direct
_atom_sites_solution_secondary difmap
_audit_creation_method SHELXL-97
_cell_angle_alpha 90.00
_cell_angle_beta 90.00
_cell_angle_gamma 90.00
_cell_formula_units_Z 4
_cell_length_a 16.000(8)
_cell_length_b 13.449(7)
_cell_length_c 17.474(8)
_cell_measurement_temperature 453(2)
_cell_volume 3760(3)
_computing_cell_refinement 'Bruker SMART'
_computing_data_collection 'Bruker SMART'
_computing_data_reduction 'Bruker SHELXTL'
_computing_molecular_graphics 'Bruker SHELXTL'
_computing_publication_material 'Bruker SHELXTL'
_computing_structure_refinement 'SHELXL-97 (Sheldrick, 1997)'
_computing_structure_solution 'SHELXS-97 (Sheldrick, 1990)'
_diffrn_ambient_temperature 453(2)
_diffrn_measured_fraction_theta_full 0.967
_diffrn_measured_fraction_theta_max 0.967
_diffrn_measurement_device_type 'CCD area detector'
_diffrn_measurement_method 'phi and omega scans'
_diffrn_radiation_monochromator graphite
_diffrn_radiation_source 'fine-focus sealed tube'
_diffrn_radiation_type MoK\a
_diffrn_radiation_wavelength 0.71073
_diffrn_reflns_av_R_equivalents 0.1039
_diffrn_reflns_av_sigmaI/netI 0.2760
_diffrn_reflns_limit_h_max 20
_diffrn_reflns_limit_h_min -19
_diffrn_reflns_limit_k_max 17
_diffrn_reflns_limit_k_min -16
_diffrn_reflns_limit_l_max 22
_diffrn_reflns_limit_l_min -23
_diffrn_reflns_number 25612
_diffrn_reflns_theta_full 28.30
_diffrn_reflns_theta_max 28.30
_diffrn_reflns_theta_min 1.91
_exptl_absorpt_coefficient_mu 0.180
_exptl_absorpt_correction_T_max 1.0000
_exptl_absorpt_correction_T_min 0.8510
_exptl_absorpt_correction_type 'Empirical (Bruker SADABS)'
_exptl_crystal_colour colorless
_exptl_crystal_density_diffrn 1.520
_exptl_crystal_density_method 'not measured'
_exptl_crystal_description block
_exptl_crystal_F_000 1744
_exptl_crystal_size_max 0.2
_exptl_crystal_size_mid 0.05
_exptl_crystal_size_min 0.05
_refine_diff_density_max 0.210
_refine_diff_density_min -0.177
_refine_diff_density_rms 0.042
_refine_ls_abs_structure_details 'Flack H D (1983), Acta Cryst. A39, 876-881'
_refine_ls_abs_structure_Flack 0.09(9)
_refine_ls_extinction_method none
_refine_ls_goodness_of_fit_ref 0.593
_refine_ls_hydrogen_treatment mixed
_refine_ls_matrix_type full
_refine_ls_number_parameters 636
_refine_ls_number_reflns 8484
_refine_ls_number_restraints 1
_refine_ls_restrained_S_all 0.593
_refine_ls_R_factor_all 0.1796
_refine_ls_R_factor_gt 0.0373
_refine_ls_shift/su_max 0.000
_refine_ls_shift/su_mean 0.000
_refine_ls_structure_factor_coef Fsqd
_refine_ls_weighting_details 'calc w=1/[\s^2^(Fo^2^)+(0.0000P)^2^+0.0000P] where P=(Fo^2^+2Fc^2^)/3'
_refine_ls_weighting_scheme calc
_refine_ls_wR_factor_gt 0.0365
_refine_ls_wR_factor_ref 0.0494
_reflns_number_gt 2825
_reflns_number_total 8484
_reflns_threshold_expression >2sigma(I)
_cod_data_source_file b410941d.txt
_cod_data_source_block aw49a
_cod_depositor_comments
;
The following automatic conversions were performed:
'_symmetry_cell_setting' value 'Orthorhombic' changed to 'orthorhombic'
according to '/home/saulius/struct/CIF-dictionaries/cif_core.dic'
dictionary named 'cif_core.dic' version 2.4.1 from 2010-06-29.

Automatic conversion script
Id: cif_fix_enum 1527 2010-12-29 10:47:43Z saulius 
;
_cod_original_sg_symbol_H-M Pna2(1)
_cod_database_code 7014237

loop_
_symmetry_equiv_pos_as_xyz
'x, y, z'
'-x, -y, z+1/2'
'x+1/2, -y+1/2, z'
'-x+1/2, y+1/2, z+1/2'

loop_
_atom_site_label
_atom_site_type_symbol
_atom_site_fract_x
_atom_site_fract_y
_atom_site_fract_z
_atom_site_U_iso_or_equiv
_atom_site_adp_type
_atom_site_occupancy
_atom_site_symmetry_multiplicity
_atom_site_calc_flag
_atom_site_refinement_flags
_atom_site_disorder_assembly
_atom_site_disorder_group
P1 P 0.48488(7) 0.50643(8) 0.10372(7) 0.0377(3) Uani 1 1 d . . .
B1 B 0.0141(3) 0.4527(3) -0.0358(3) 0.0333(13) Uani 1 1 d . . .
C1 C 0.4762(3) 0.6230(3) 0.1507(2) 0.0374(12) Uani 1 1 d . . .
C2 C 0.4125(3) 0.6371(4) 0.2024(3) 0.0658(17) Uani 1 1 d . . .
H2 H 0.377(2) 0.576(3) 0.213(2) 0.050 Uiso 1 1 d . . .
C3 C 0.4073(3) 0.7290(6) 0.2403(3) 0.078(2) Uani 1 1 d . . .
H3 H 0.370(2) 0.725(3) 0.2800(19) 0.050 Uiso 1 1 d . . .
C4 C 0.4639(4) 0.8013(4) 0.2279(3) 0.0635(17) Uani 1 1 d . . .
H4 H 0.459(2) 0.877(3) 0.2478(18) 0.040(12) Uiso 1 1 d . . .
C5 C 0.5271(4) 0.7885(4) 0.1752(3) 0.0587(15) Uani 1 1 d . . .
H5 H 0.572(2) 0.849(2) 0.1598(19) 0.050 Uiso 1 1 d . . .
C6 C 0.5327(3) 0.6979(3) 0.1372(3) 0.0421(13) Uani 1 1 d . . .
H6 H 0.5840(18) 0.691(2) 0.0978(17) 0.029(10) Uiso 1 1 d . . .
C7 C 0.5497(3) 0.5193(3) 0.0217(2) 0.0376(11) Uani 1 1 d . . .
C8 C 0.6290(3) 0.4792(4) 0.0184(3) 0.0490(14) Uani 1 1 d . . .
H8 H 0.648(2) 0.448(2) 0.0610(18) 0.035(13) Uiso 1 1 d . . .
C9 C 0.6810(3) 0.4951(4) -0.0450(3) 0.0621(16) Uani 1 1 d . . .
H9 H 0.7378(19) 0.466(2) -0.0406(19) 0.042(13) Uiso 1 1 d . . .
C10 C 0.6505(4) 0.5453(4) -0.1071(3) 0.0526(14) Uani 1 1 d . . .
H10 H 0.687(2) 0.561(2) -0.1530(19) 0.045(13) Uiso 1 1 d . . .
C11 C 0.5718(4) 0.5841(4) -0.1039(3) 0.0604(17) Uani 1 1 d . . .
H11 H 0.554(2) 0.613(2) -0.1436(17) 0.017(11) Uiso 1 1 d . . .
C12 C 0.5196(3) 0.5711(4) -0.0426(3) 0.0506(14) Uani 1 1 d . . .
H12 H 0.468(2) 0.613(3) -0.032(2) 0.074(17) Uiso 1 1 d . . .
C13 C 0.5270(3) 0.4183(3) 0.1688(2) 0.0341(11) Uani 1 1 d . . .
C14 C 0.4969(3) 0.3219(4) 0.1725(3) 0.0401(13) Uani 1 1 d . . .
H14 H 0.461(2) 0.295(3) 0.144(2) 0.049(16) Uiso 1 1 d . . .
C15 C 0.5305(3) 0.2557(3) 0.2247(3) 0.0504(14) Uani 1 1 d . . .
H15A H 0.5106 0.1908 0.2268 0.060 Uiso 1 1 calc R . .
C16 C 0.5931(4) 0.2854(4) 0.2735(3) 0.0522(15) Uani 1 1 d . . .
H16 H 0.6162(19) 0.237(2) 0.3048(17) 0.021(12) Uiso 1 1 d . . .
C17 C 0.6233(3) 0.3805(4) 0.2704(3) 0.0618(17) Uani 1 1 d . . .
H17 H 0.666(2) 0.408(3) 0.304(2) 0.052(15) Uiso 1 1 d . . .
C18 C 0.5901(3) 0.4470(4) 0.2182(3) 0.0493(15) Uani 1 1 d . . .
H18 H 0.605(2) 0.511(2) 0.2229(19) 0.028(13) Uiso 1 1 d . . .
C19 C 0.3828(3) 0.4677(5) 0.0745(3) 0.0539(16) Uani 1 1 d . . .
H19B H 0.359(2) 0.515(3) 0.045(2) 0.046(15) Uiso 1 1 d . . .
H19A H 0.351(2) 0.456(2) 0.128(2) 0.050 Uiso 1 1 d . . .
H19C H 0.383(3) 0.403(3) 0.047(2) 0.078(17) Uiso 1 1 d . . .
C21 C -0.0483(2) 0.3710(3) -0.0811(2) 0.0315(11) Uani 1 1 d . . .
C22 C -0.0520(3) 0.2676(3) -0.0718(2) 0.0343(11) Uani 1 1 d . . .
C23 C -0.1030(3) 0.2055(3) -0.1145(3) 0.0408(12) Uani 1 1 d . . .
C24 C -0.1547(3) 0.2443(4) -0.1682(2) 0.0411(12) Uani 1 1 d . . .
C25 C -0.1578(3) 0.3445(4) -0.1781(2) 0.0419(13) Uani 1 1 d . . .
C26 C -0.1046(3) 0.4027(3) -0.1355(3) 0.0400(12) Uani 1 1 d . . .
C27 C -0.0573(2) 0.5176(3) 0.0125(2) 0.0325(10) Uani 1 1 d . . .
C28 C -0.1031(3) 0.4737(3) 0.0714(2) 0.0400(12) Uani 1 1 d . . .
C29 C -0.1653(3) 0.5190(4) 0.1111(3) 0.0453(12) Uani 1 1 d . . .
C30 C -0.1891(3) 0.6135(3) 0.0935(3) 0.0484(13) Uani 1 1 d . . .
C31 C -0.1470(3) 0.6609(3) 0.0374(3) 0.0420(13) Uani 1 1 d . . .
C32 C -0.0845(3) 0.6134(3) -0.0012(2) 0.0395(12) Uani 1 1 d . . .
C33 C 0.0830(2) 0.3963(3) 0.0200(2) 0.0303(11) Uani 1 1 d . . .
C34 C 0.1384(3) 0.3248(3) -0.0084(2) 0.0376(12) Uani 1 1 d . . .
C35 C 0.2020(3) 0.2828(3) 0.0307(3) 0.0357(11) Uani 1 1 d . . .
C36 C 0.2179(3) 0.3089(3) 0.1036(3) 0.0416(12) Uani 1 1 d . . .
C37 C 0.1676(3) 0.3782(3) 0.1368(3) 0.0367(11) Uani 1 1 d . . .
C38 C 0.1020(2) 0.4194(3) 0.0957(3) 0.0338(11) Uani 1 1 d . . .
C39 C 0.0677(3) 0.5135(3) -0.1008(2) 0.0331(12) Uani 1 1 d . . .
H39A H 0.031(2) 0.544(3) -0.130(2) 0.050 Uiso 1 1 d . . .
H39B H 0.089(2) 0.449(2) -0.1422(19) 0.050 Uiso 1 1 d . . .
C40 C 0.1414(2) 0.5855(3) -0.0829(2) 0.0357(11) Uani 1 1 d . . .
C41 C 0.1299(3) 0.6475(4) -0.0100(3) 0.0505(15) Uani 1 1 d . . .
H41B H 0.183(2) 0.691(2) -0.005(2) 0.050 Uiso 1 1 d . . .
H41A H 0.127(3) 0.603(3) 0.042(2) 0.068(15) Uiso 1 1 d . . .
H41C H 0.081(2) 0.693(2) -0.008(2) 0.052(15) Uiso 1 1 d . . .
C42 C 0.2239(3) 0.5282(4) -0.0750(3) 0.0458(14) Uani 1 1 d . . .
H42C H 0.2403(17) 0.479(2) -0.1172(15) 0.010(9) Uiso 1 1 d . . .
H42B H 0.272(2) 0.580(3) -0.064(2) 0.065(15) Uiso 1 1 d . . .
H42A H 0.216(2) 0.488(3) -0.025(2) 0.071(16) Uiso 1 1 d . . .
C43 C 0.1530(4) 0.6566(4) -0.1508(3) 0.0468(15) Uani 1 1 d . . .
H43A H 0.107(2) 0.700(3) -0.157(2) 0.050 Uiso 1 1 d . . .
H43B H 0.1915(19) 0.710(2) -0.1395(18) 0.026(12) Uiso 1 1 d . . .
H43C H 0.159(2) 0.623(3) -0.196(2) 0.052(15) Uiso 1 1 d . . .
F22 F -0.00679(14) 0.22153(15) -0.01638(13) 0.0510(7) Uani 1 1 d . . .
F23 F -0.09949(15) 0.10658(19) -0.10227(13) 0.0607(8) Uani 1 1 d . . .
F24 F -0.20366(16) 0.18366(17) -0.20985(14) 0.0673(9) Uani 1 1 d . . .
F25 F -0.21096(16) 0.38432(18) -0.22932(14) 0.0678(8) Uani 1 1 d . . .
F26 F -0.11306(13) 0.50214(19) -0.14966(13) 0.0517(7) Uani 1 1 d . . .
F28 F -0.08477(13) 0.37827(17) 0.09107(13) 0.0459(7) Uani 1 1 d . . .
F29 F -0.20738(15) 0.4695(2) 0.16671(13) 0.0731(9) Uani 1 1 d . . .
F30 F -0.25056(15) 0.65951(19) 0.13142(14) 0.0732(9) Uani 1 1 d . . .
F31 F -0.16709(14) 0.75633(17) 0.01853(14) 0.0688(8) Uani 1 1 d . . .
F32 F -0.04975(15) 0.66869(16) -0.06016(13) 0.0506(7) Uani 1 1 d . . .
F34 F 0.13061(14) 0.29605(15) -0.08277(12) 0.0500(7) Uani 1 1 d . . .
F35 F 0.25337(14) 0.21516(16) -0.00328(14) 0.0580(7) Uani 1 1 d . . .
F36 F 0.28172(15) 0.26917(16) 0.14440(14) 0.0561(7) Uani 1 1 d . . .
F37 F 0.18233(14) 0.40919(16) 0.20922(13) 0.0498(7) Uani 1 1 d . . .
F38 F 0.05639(14) 0.48814(15) 0.13473(11) 0.0409(6) Uani 1 1 d . . .

loop_
_atom_site_aniso_label
_atom_site_aniso_U_11
_atom_site_aniso_U_22
_atom_site_aniso_U_33
_atom_site_aniso_U_23
_atom_site_aniso_U_13
_atom_site_aniso_U_12
P1 0.0331(7) 0.0396(7) 0.0405(7) 0.0001(6) -0.0032(7) -0.0015(6)
B1 0.033(3) 0.036(3) 0.031(3) -0.014(2) -0.006(3) 0.012(3)
C1 0.037(3) 0.040(3) 0.035(3) 0.004(2) 0.002(3) 0.011(3)
C2 0.072(5) 0.059(4) 0.067(4) -0.027(3) 0.016(3) -0.015(3)
C3 0.035(4) 0.126(6) 0.073(4) -0.039(5) 0.014(3) 0.001(4)
C4 0.076(5) 0.067(5) 0.048(4) -0.025(3) -0.012(4) 0.031(4)
C5 0.079(5) 0.047(4) 0.050(3) 0.008(3) -0.003(3) -0.007(3)
C6 0.053(4) 0.042(3) 0.031(3) 0.001(3) 0.007(3) -0.006(3)
C7 0.037(3) 0.039(3) 0.037(3) 0.000(2) -0.001(3) -0.006(2)
C8 0.048(4) 0.053(3) 0.046(4) 0.015(3) -0.004(3) 0.002(3)
C9 0.057(4) 0.071(4) 0.057(4) 0.028(3) 0.010(4) 0.029(3)
C10 0.065(4) 0.054(4) 0.038(3) 0.003(3) 0.009(3) 0.002(3)
C11 0.074(5) 0.065(4) 0.041(4) 0.016(3) -0.005(4) 0.009(4)
C12 0.051(4) 0.054(4) 0.046(3) 0.004(3) -0.007(3) 0.010(3)
C13 0.032(3) 0.034(3) 0.036(3) -0.005(2) 0.004(2) -0.009(2)
C14 0.038(4) 0.045(4) 0.038(3) 0.002(3) -0.003(3) 0.003(3)
C15 0.054(4) 0.048(4) 0.050(3) -0.006(3) 0.021(3) 0.005(3)
C16 0.063(4) 0.051(4) 0.043(4) 0.008(3) 0.010(3) 0.019(4)
C17 0.068(5) 0.064(4) 0.053(4) 0.004(3) -0.018(3) -0.002(4)
C18 0.047(4) 0.045(4) 0.055(4) -0.005(3) -0.001(3) -0.009(3)
C19 0.043(4) 0.063(5) 0.055(4) 0.001(3) -0.018(3) -0.008(3)
C21 0.020(3) 0.040(3) 0.035(3) 0.006(2) 0.003(2) -0.002(2)
C22 0.033(3) 0.041(3) 0.029(3) 0.005(2) -0.004(2) -0.001(2)
C23 0.047(3) 0.030(3) 0.046(3) -0.008(2) 0.000(3) -0.007(3)
C24 0.035(3) 0.051(4) 0.037(3) -0.010(3) -0.004(3) -0.012(3)
C25 0.029(3) 0.057(4) 0.039(3) 0.005(3) -0.019(3) 0.002(3)
C26 0.045(3) 0.033(3) 0.042(3) 0.006(2) 0.001(3) 0.000(3)
C27 0.030(3) 0.042(3) 0.025(3) 0.002(2) -0.002(2) 0.001(2)
C28 0.035(3) 0.041(3) 0.045(3) 0.002(3) 0.000(3) 0.011(3)
C29 0.029(3) 0.065(4) 0.042(3) 0.014(3) 0.002(3) -0.010(3)
C30 0.037(3) 0.052(3) 0.056(4) -0.008(3) 0.012(3) 0.023(3)
C31 0.037(3) 0.041(3) 0.048(3) 0.003(3) -0.002(3) 0.010(3)
C32 0.029(3) 0.047(3) 0.043(3) 0.012(3) -0.008(3) -0.005(3)
C33 0.023(3) 0.037(3) 0.030(3) 0.000(2) 0.002(2) 0.000(2)
C34 0.045(3) 0.041(3) 0.027(3) -0.013(2) 0.003(3) -0.005(3)
C35 0.029(3) 0.032(3) 0.046(3) -0.002(2) -0.001(3) 0.011(2)
C36 0.028(3) 0.045(3) 0.052(4) 0.016(3) -0.002(3) 0.001(2)
C37 0.037(3) 0.045(3) 0.029(3) -0.003(2) -0.009(3) -0.009(2)
C38 0.027(3) 0.030(3) 0.044(3) 0.001(2) 0.009(3) 0.001(2)
C39 0.038(3) 0.034(3) 0.028(3) 0.001(2) -0.003(2) -0.008(2)
C40 0.023(3) 0.044(3) 0.040(3) 0.008(2) 0.000(2) -0.004(2)
C41 0.051(4) 0.053(4) 0.047(4) -0.006(3) 0.008(3) -0.007(3)
C42 0.031(3) 0.044(4) 0.062(4) 0.007(3) 0.006(3) -0.001(3)
C43 0.055(4) 0.037(4) 0.048(4) 0.008(3) 0.012(3) -0.006(3)
F22 0.0557(18) 0.0465(16) 0.0507(16) 0.0117(14) -0.0161(14) -0.0075(15)
F23 0.0657(19) 0.0498(19) 0.0667(19) -0.0052(14) -0.0116(16) -0.0114(15)
F24 0.067(2) 0.069(2) 0.066(2) -0.0037(15) -0.0220(16) -0.0277(17)
F25 0.058(2) 0.079(2) 0.066(2) 0.0060(16) -0.0325(16) -0.0035(17)
F26 0.0454(16) 0.0516(16) 0.0583(15) 0.0108(14) -0.0174(14) 0.0001(14)
F28 0.0431(16) 0.0455(16) 0.0491(17) 0.0092(13) 0.0040(14) 0.0036(13)
F29 0.0515(19) 0.102(2) 0.0655(19) 0.0209(17) 0.0227(16) 0.0088(17)
F30 0.0444(19) 0.101(2) 0.074(2) -0.0076(18) 0.0168(16) 0.0292(17)
F31 0.058(2) 0.0552(19) 0.094(2) 0.0058(17) -0.0011(17) 0.0190(16)
F32 0.0544(17) 0.0370(16) 0.060(2) 0.0184(14) 0.0067(14) 0.0059(13)
F34 0.0490(18) 0.0600(18) 0.0411(17) -0.0084(15) 0.0060(14) 0.0096(14)
F35 0.0458(17) 0.0540(17) 0.074(2) -0.0061(16) 0.0126(15) 0.0173(14)
F36 0.0398(18) 0.0506(17) 0.0778(19) 0.0152(14) -0.0140(16) 0.0103(14)
F37 0.056(2) 0.0493(17) 0.0438(17) -0.0027(13) -0.0177(15) -0.0008(13)
F38 0.0450(16) 0.0400(15) 0.0376(14) -0.0066(13) -0.0013(11) 0.0091(13)

loop_
_atom_type_symbol
_atom_type_description
_atom_type_scat_dispersion_real
_atom_type_scat_dispersion_imag
_atom_type_scat_source
C C 0.0033 0.0016 'International Tables Vol C Tables 4.2.6.8 and 6.1.1.4'
H H 0.0000 0.0000 'International Tables Vol C Tables 4.2.6.8 and 6.1.1.4'
F F 0.0171 0.0103 'International Tables Vol C Tables 4.2.6.8 and 6.1.1.4'
P P 0.1023 0.0942 'International Tables Vol C Tables 4.2.6.8 and 6.1.1.4'
B B 0.0013 0.0007 'International Tables Vol C Tables 4.2.6.8 and 6.1.1.4'

loop_
_geom_angle_atom_site_label_1
_geom_angle_atom_site_label_2
_geom_angle_atom_site_label_3
_geom_angle
_geom_angle_site_symmetry_1
_geom_angle_site_symmetry_3
_geom_angle_publ_flag
C13 P1 C1 108.8(2) . . ?
C13 P1 C7 111.1(2) . . ?
C1 P1 C7 109.5(2) . . ?
C13 P1 C19 109.6(3) . . ?
C1 P1 C19 108.5(2) . . ?
C7 P1 C19 109.3(2) . . ?
C39 B1 C33 106.8(3) . . ?
C39 B1 C27 116.6(3) . . ?
C33 B1 C27 113.4(3) . . ?
C39 B1 C21 108.0(3) . . ?
C33 B1 C21 111.8(3) . . ?
C27 B1 C21 100.0(3) . . ?
C2 C1 C6 119.9(4) . . ?
C2 C1 P1 119.0(4) . . ?
C6 C1 P1 121.1(4) . . ?
C1 C2 C3 118.4(5) . . ?
C4 C3 C2 121.3(5) . . ?
C3 C4 C5 120.8(5) . . ?
C4 C5 C6 118.4(5) . . ?
C1 C6 C5 121.2(5) . . ?
C8 C7 C12 118.5(4) . . ?
C8 C7 P1 122.1(4) . . ?
C12 C7 P1 119.4(4) . . ?
C7 C8 C9 121.2(5) . . ?
C10 C9 C8 119.4(5) . . ?
C11 C10 C9 119.1(5) . . ?
C10 C11 C12 123.1(5) . . ?
C11 C12 C7 118.6(5) . . ?
C14 C13 C18 119.1(4) . . ?
C14 C13 P1 121.6(4) . . ?
C18 C13 P1 119.3(4) . . ?
C13 C14 C15 120.0(5) . . ?
C16 C15 C14 120.3(5) . . ?
C17 C16 C15 120.3(5) . . ?
C16 C17 C18 119.7(5) . . ?
C13 C18 C17 120.7(5) . . ?
C26 C21 C22 111.1(4) . . ?
C26 C21 B1 120.7(4) . . ?
C22 C21 B1 128.2(4) . . ?
F22 C22 C23 115.0(4) . . ?
F22 C22 C21 120.9(4) . . ?
C23 C22 C21 124.1(4) . . ?
F23 C23 C24 121.1(4) . . ?
F23 C23 C22 118.9(4) . . ?
C24 C23 C22 120.0(4) . . ?
F24 C24 C23 119.7(4) . . ?
F24 C24 C25 120.7(4) . . ?
C23 C24 C25 119.5(4) . . ?
F25 C25 C24 120.2(4) . . ?
F25 C25 C26 121.6(4) . . ?
C24 C25 C26 118.2(4) . . ?
F26 C26 C25 113.5(4) . . ?
F26 C26 C21 119.5(4) . . ?
C25 C26 C21 127.1(4) . . ?
C32 C27 C28 110.9(4) . . ?
C32 C27 B1 128.1(4) . . ?
C28 C27 B1 120.8(4) . . ?
C29 C28 F28 116.9(4) . . ?
C29 C28 C27 124.9(4) . . ?
F28 C28 C27 118.2(4) . . ?
C28 C29 F29 120.6(4) . . ?
C28 C29 C30 120.6(4) . . ?
F29 C29 C30 118.7(4) . . ?
F30 C30 C31 120.5(4) . . ?
F30 C30 C29 121.7(5) . . ?
C31 C30 C29 117.7(4) . . ?
C30 C31 C32 120.2(4) . . ?
C30 C31 F31 120.2(4) . . ?
C32 C31 F31 119.6(4) . . ?
C31 C32 C27 125.7(4) . . ?
C31 C32 F32 114.2(4) . . ?
C27 C32 F32 120.1(4) . . ?
C38 C33 C34 110.6(4) . . ?
C38 C33 B1 127.1(4) . . ?
C34 C33 B1 121.8(4) . . ?
C35 C34 F34 115.7(4) . . ?
C35 C34 C33 125.8(4) . . ?
F34 C34 C33 118.4(4) . . ?
C36 C35 C34 120.8(4) . . ?
C36 C35 F35 118.2(4) . . ?
C34 C35 F35 120.9(4) . . ?
C35 C36 F36 122.5(4) . . ?
C35 C36 C37 118.1(4) . . ?
F36 C36 C37 119.4(5) . . ?
F37 C37 C36 120.4(4) . . ?
F37 C37 C38 119.5(4) . . ?
C36 C37 C38 120.0(4) . . ?
F38 C38 C37 114.7(4) . . ?
F38 C38 C33 120.7(4) . . ?
C37 C38 C33 124.6(4) . . ?
C40 C39 B1 124.5(3) . . ?
C43 C40 C41 108.6(4) . . ?
C43 C40 C42 106.2(4) . . ?
C41 C40 C42 107.5(4) . . ?
C43 C40 C39 108.9(4) . . ?
C41 C40 C39 114.4(4) . . ?
C42 C40 C39 110.9(4) . . ?

loop_
_geom_bond_atom_site_label_1
_geom_bond_atom_site_label_2
_geom_bond_distance
_geom_bond_site_symmetry_2
_geom_bond_publ_flag
P1 C13 1.776(4) . ?
P1 C1 1.775(4) . ?
P1 C7 1.779(4) . ?
P1 C19 1.789(5) . ?
B1 C39 1.640(6) . ?
B1 C33 1.656(5) . ?
B1 C27 1.667(5) . ?
B1 C21 1.683(5) . ?
C1 C2 1.375(6) . ?
C1 C6 1.374(5) . ?
C2 C3 1.404(7) . ?
C3 C4 1.346(7) . ?
C4 C5 1.377(7) . ?
C5 C6 1.391(6) . ?
C7 C8 1.379(6) . ?
C7 C12 1.406(5) . ?
C8 C9 1.402(6) . ?
C9 C10 1.366(6) . ?
C10 C11 1.365(6) . ?
C11 C12 1.370(6) . ?
C13 C14 1.384(5) . ?
C13 C18 1.384(6) . ?
C14 C15 1.383(6) . ?
C15 C16 1.374(6) . ?
C16 C17 1.368(7) . ?
C17 C18 1.384(6) . ?
C21 C26 1.378(5) . ?
C21 C22 1.401(5) . ?
C22 F22 1.359(4) . ?
C22 C23 1.386(5) . ?
C23 F23 1.349(5) . ?
C23 C24 1.354(5) . ?
C24 F24 1.345(4) . ?
C24 C25 1.359(5) . ?
C25 F25 1.345(4) . ?
C25 C26 1.375(5) . ?
C26 F26 1.367(4) . ?
C27 C32 1.380(5) . ?
C27 C28 1.395(5) . ?
C28 C29 1.357(5) . ?
C28 F28 1.361(4) . ?
C29 F29 1.358(4) . ?
C29 C30 1.362(5) . ?
C30 F30 1.337(4) . ?
C30 C31 1.349(5) . ?
C31 C32 1.365(5) . ?
C31 F31 1.363(4) . ?
C32 F32 1.388(4) . ?
C33 C38 1.393(5) . ?
C33 C34 1.400(5) . ?
C34 C35 1.349(5) . ?
C34 F34 1.361(4) . ?
C35 C36 1.345(5) . ?
C35 F35 1.363(4) . ?
C36 F36 1.356(4) . ?
C36 C37 1.360(5) . ?
C37 F37 1.353(4) . ?
C37 C38 1.387(5) . ?
C38 F38 1.361(4) . ?
C39 C40 1.559(5) . ?
C40 C43 1.535(6) . ?
C40 C41 1.534(6) . ?
C40 C42 1.535(5) . ?

loop_
_geom_torsion_atom_site_label_1
_geom_torsion_atom_site_label_2
_geom_torsion_atom_site_label_3
_geom_torsion_atom_site_label_4
_geom_torsion
_geom_torsion_site_symmetry_1
_geom_torsion_site_symmetry_2
_geom_torsion_site_symmetry_3
_geom_torsion_site_symmetry_4
_geom_torsion_publ_flag
C13 P1 C1 C2 -75.8(4) . . . . ?
C7 P1 C1 C2 162.7(4) . . . . ?
C19 P1 C1 C2 43.4(4) . . . . ?
C13 P1 C1 C6 103.0(4) . . . . ?
C7 P1 C1 C6 -18.5(4) . . . . ?
C19 P1 C1 C6 -137.8(4) . . . . ?
C6 C1 C2 C3 0.0(7) . . . . ?
P1 C1 C2 C3 178.9(4) . . . . ?
C1 C2 C3 C4 -1.4(9) . . . . ?
C2 C3 C4 C5 2.6(10) . . . . ?
C3 C4 C5 C6 -2.3(8) . . . . ?
C2 C1 C6 C5 0.2(7) . . . . ?
P1 C1 C6 C5 -178.6(4) . . . . ?
C4 C5 C6 C1 0.9(7) . . . . ?
C13 P1 C7 C8 -11.3(5) . . . . ?
C1 P1 C7 C8 108.9(4) . . . . ?
C19 P1 C7 C8 -132.3(4) . . . . ?
C13 P1 C7 C12 168.2(4) . . . . ?
C1 P1 C7 C12 -71.6(4) . . . . ?
C19 P1 C7 C12 47.1(4) . . . . ?
C12 C7 C8 C9 4.3(7) . . . . ?
P1 C7 C8 C9 -176.2(4) . . . . ?
C7 C8 C9 C10 -4.7(8) . . . . ?
C8 C9 C10 C11 4.1(8) . . . . ?
C9 C10 C11 C12 -3.4(9) . . . . ?
C10 C11 C12 C7 3.1(8) . . . . ?
C8 C7 C12 C11 -3.4(7) . . . . ?
P1 C7 C12 C11 177.1(4) . . . . ?
C1 P1 C13 C14 139.0(3) . . . . ?
C7 P1 C13 C14 -100.4(4) . . . . ?
C19 P1 C13 C14 20.5(4) . . . . ?
C1 P1 C13 C18 -39.5(4) . . . . ?
C7 P1 C13 C18 81.1(4) . . . . ?
C19 P1 C13 C18 -158.0(4) . . . . ?
C18 C13 C14 C15 -0.6(6) . . . . ?
P1 C13 C14 C15 -179.1(3) . . . . ?
C13 C14 C15 C16 0.7(7) . . . . ?
C14 C15 C16 C17 -0.6(7) . . . . ?
C15 C16 C17 C18 0.4(8) . . . . ?
C14 C13 C18 C17 0.4(7) . . . . ?
P1 C13 C18 C17 178.9(4) . . . . ?
C16 C17 C18 C13 -0.3(8) . . . . ?
C39 B1 C21 C26 -56.8(5) . . . . ?
C33 B1 C21 C26 -174.0(4) . . . . ?
C27 B1 C21 C26 65.6(5) . . . . ?
C39 B1 C21 C22 122.8(4) . . . . ?
C33 B1 C21 C22 5.6(6) . . . . ?
C27 B1 C21 C22 -114.8(4) . . . . ?
C26 C21 C22 F22 -174.3(3) . . . . ?
B1 C21 C22 F22 6.0(6) . . . . ?
C26 C21 C22 C23 2.8(6) . . . . ?
B1 C21 C22 C23 -176.9(4) . . . . ?
F22 C22 C23 F23 -4.9(6) . . . . ?
C21 C22 C23 F23 177.9(4) . . . . ?
F22 C22 C23 C24 175.9(4) . . . . ?
C21 C22 C23 C24 -1.3(7) . . . . ?
F23 C23 C24 F24 0.3(6) . . . . ?
C22 C23 C24 F24 179.5(4) . . . . ?
F23 C23 C24 C25 178.9(4) . . . . ?
C22 C23 C24 C25 -1.9(7) . . . . ?
F24 C24 C25 F25 1.0(7) . . . . ?
C23 C24 C25 F25 -177.7(4) . . . . ?
F24 C24 C25 C26 -178.1(4) . . . . ?
C23 C24 C25 C26 3.2(7) . . . . ?
F25 C25 C26 F26 1.2(6) . . . . ?
C24 C25 C26 F26 -179.7(4) . . . . ?
F25 C25 C26 C21 179.3(4) . . . . ?
C24 C25 C26 C21 -1.6(7) . . . . ?
C22 C21 C26 F26 176.6(4) . . . . ?
B1 C21 C26 F26 -3.6(6) . . . . ?
C22 C21 C26 C25 -1.3(6) . . . . ?
B1 C21 C26 C25 178.4(4) . . . . ?
C39 B1 C27 C32 8.5(6) . . . . ?
C33 B1 C27 C32 133.2(4) . . . . ?
C21 B1 C27 C32 -107.6(5) . . . . ?
C39 B1 C27 C28 -176.8(4) . . . . ?
C33 B1 C27 C28 -52.1(5) . . . . ?
C21 B1 C27 C28 67.1(4) . . . . ?
C32 C27 C28 C29 -0.9(6) . . . . ?
B1 C27 C28 C29 -176.4(4) . . . . ?
C32 C27 C28 F28 178.9(3) . . . . ?
B1 C27 C28 F28 3.4(6) . . . . ?
F28 C28 C29 F29 -1.0(6) . . . . ?
C27 C28 C29 F29 178.8(4) . . . . ?
F28 C28 C29 C30 -178.1(4) . . . . ?
C27 C28 C29 C30 1.7(7) . . . . ?
C28 C29 C30 F30 179.6(4) . . . . ?
F29 C29 C30 F30 2.4(7) . . . . ?
C28 C29 C30 C31 -2.1(7) . . . . ?
F29 C29 C30 C31 -179.2(4) . . . . ?
F30 C30 C31 C32 -179.8(4) . . . . ?
C29 C30 C31 C32 1.9(7) . . . . ?
F30 C30 C31 F31 -0.3(7) . . . . ?
C29 C30 C31 F31 -178.7(4) . . . . ?
C30 C31 C32 C27 -1.2(7) . . . . ?
F31 C31 C32 C27 179.3(4) . . . . ?
C30 C31 C32 F32 176.5(4) . . . . ?
F31 C31 C32 F32 -2.9(6) . . . . ?
C28 C27 C32 C31 0.6(6) . . . . ?
B1 C27 C32 C31 175.7(4) . . . . ?
C28 C27 C32 F32 -177.0(3) . . . . ?
B1 C27 C32 F32 -1.9(6) . . . . ?
C39 B1 C33 C38 109.7(4) . . . . ?
C27 B1 C33 C38 -20.1(6) . . . . ?
C21 B1 C33 C38 -132.3(4) . . . . ?
C39 B1 C33 C34 -61.6(5) . . . . ?
C27 B1 C33 C34 168.6(4) . . . . ?
C21 B1 C33 C34 56.4(5) . . . . ?
C38 C33 C34 C35 0.0(6) . . . . ?
B1 C33 C34 C35 172.6(4) . . . . ?
C38 C33 C34 F34 -177.7(3) . . . . ?
B1 C33 C34 F34 -5.1(6) . . . . ?
F34 C34 C35 C36 177.1(4) . . . . ?
C33 C34 C35 C36 -0.7(7) . . . . ?
F34 C34 C35 F35 -0.9(6) . . . . ?
C33 C34 C35 F35 -178.7(4) . . . . ?
C34 C35 C36 F36 -179.3(4) . . . . ?
F35 C35 C36 F36 -1.2(6) . . . . ?
C34 C35 C36 C37 0.5(7) . . . . ?
F35 C35 C36 C37 178.5(4) . . . . ?
C35 C36 C37 F37 -178.0(4) . . . . ?
F36 C36 C37 F37 1.7(6) . . . . ?
C35 C36 C37 C38 0.3(6) . . . . ?
F36 C36 C37 C38 -180.0(4) . . . . ?
F37 C37 C38 F38 -1.3(5) . . . . ?
C36 C37 C38 F38 -179.7(3) . . . . ?
F37 C37 C38 C33 177.4(4) . . . . ?
C36 C37 C38 C33 -1.0(6) . . . . ?
C34 C33 C38 F38 179.4(3) . . . . ?
B1 C33 C38 F38 7.3(6) . . . . ?
C34 C33 C38 C37 0.8(6) . . . . ?
B1 C33 C38 C37 -171.3(4) . . . . ?
C33 B1 C39 C40 -50.7(5) . . . . ?
C27 B1 C39 C40 77.3(5) . . . . ?
C21 B1 C39 C40 -171.1(4) . . . . ?
B1 C39 C40 C43 -158.4(4) . . . . ?
B1 C39 C40 C41 -36.6(6) . . . . ?
B1 C39 C40 C42 85.1(5) . . . . ?

loop_
_cod_related_entry_id
_cod_related_entry_database
_cod_related_entry_code
1 ChemSpider 21145450
